data_2240890
loop_
_publ_author_name
'Sonneck, Marcel'
'Peppel, Tim'
'Spannenberg, Anke'
'Wohlrab, Sebastian'

_publ_section_title
;
 Crystal structure of (<i>E</i>)-dodec-2-enoic acid
;
_journal_issue 7
_journal_name_full 'Acta Crystallographica Section E'
_journal_page_first o528
_journal_page_last o529
_journal_paper_doi 10.1107/S2056989015011937
_journal_volume 71
_journal_year 2015
_chemical_formula_iupac 'C12 H22 O2'
_chemical_formula_moiety 'C12 H22 O2'
_chemical_formula_sum 'C12 H22 O2'
_chemical_formula_weight 198.29
_chemical_name_systematic
;
(<i>E</i>)-dodec-2-enoic acid
;
_space_group_crystal_system triclinic
_space_group_IT_number 2
_space_group_name_Hall '-P 1'
_space_group_name_H-M_alt 'P -1'
_symmetry_space_group_name_Hall '-P 1'
_symmetry_space_group_name_H-M 'P -1'
_atom_sites_solution_hydrogens geom
_audit_creation_method SHELXL-2014/7
_cell_angle_alpha 91.547(2)
_cell_angle_beta 91.788(2)
_cell_angle_gamma 102.3158(19)
_cell_formula_units_Z 2
_cell_length_a 4.6475(2)
_cell_length_b 5.4169(2)
_cell_length_c 24.7041(10)
_cell_measurement_reflns_used 6666
_cell_measurement_temperature 150(2)
_cell_measurement_theta_max 66.89
_cell_measurement_theta_min 3.58
_cell_volume 606.96(4)
_computing_cell_refinement
;
SAINT (Bruker, 2013)
;
_computing_data_collection
;
APEX2 (Bruker, 2014)
;
_computing_data_reduction
;
SAINT (Bruker, 2013)
;
_computing_molecular_graphics
;
SHELXL2014/7 (Sheldrick, 2015)
;
_computing_publication_material
;
SHELXL2014/7 (Sheldrick, 2015)
;
_computing_structure_refinement
;
SHELXL2014/7 (Sheldrick, 2015)
;
_computing_structure_solution
;
SHELXS97 (Sheldrick, 2008)
;
_diffrn_ambient_temperature 150(2)
_diffrn_detector_area_resol_mean 8.3333
_diffrn_measured_fraction_theta_full 0.992
_diffrn_measured_fraction_theta_max 0.992
_diffrn_measurement_device_type 'Bruker APEXII CCD'
_diffrn_measurement_method '\f and \w scans'
_diffrn_radiation_monochromator multilayer
_diffrn_radiation_source microfocus
_diffrn_radiation_type CuK\a
_diffrn_radiation_wavelength 1.54178
_diffrn_reflns_av_R_equivalents 0.0262
_diffrn_reflns_limit_h_max 5
_diffrn_reflns_limit_h_min -5
_diffrn_reflns_limit_k_max 6
_diffrn_reflns_limit_k_min -6
_diffrn_reflns_limit_l_max 29
_diffrn_reflns_limit_l_min -29
_diffrn_reflns_number 12048
_diffrn_reflns_theta_full 65.966
_diffrn_reflns_theta_max 65.966
_diffrn_reflns_theta_min 3.582
_exptl_absorpt_coefficient_mu 0.561
_exptl_absorpt_correction_T_max 0.94
_exptl_absorpt_correction_T_min 0.80
_exptl_absorpt_correction_type multi-scan
_exptl_absorpt_process_details
;
(SADABS; Bruker, 2014)
;
_exptl_crystal_colour colourless
_exptl_crystal_density_diffrn 1.085
_exptl_crystal_description plate
_exptl_crystal_F_000 220
_exptl_crystal_size_max 0.435
_exptl_crystal_size_mid 0.295
_exptl_crystal_size_min 0.116
_refine_diff_density_max 0.294
_refine_diff_density_min -0.232
_refine_ls_extinction_method none
_refine_ls_goodness_of_fit_ref 1.134
_refine_ls_hydrogen_treatment constr
_refine_ls_matrix_type full
_refine_ls_number_parameters 129
_refine_ls_number_reflns 2117
_refine_ls_number_restraints 0
_refine_ls_restrained_S_all 1.134
_refine_ls_R_factor_all 0.0482
_refine_ls_R_factor_gt 0.0461
_refine_ls_shift/su_max 0.000
_refine_ls_shift/su_mean 0.000
_refine_ls_structure_factor_coef Fsqd
_refine_ls_weighting_details 'w=1/[\s^2^(Fo^2^)+(0.0529P)^2^+0.2820P] where P=(Fo^2^+2Fc^2^)/3'
_refine_ls_weighting_scheme calc
_refine_ls_wR_factor_gt 0.1296
_refine_ls_wR_factor_ref 0.1314
_reflns_number_gt 1964
_reflns_number_total 2117
_reflns_threshold_expression 'I > 2\s(I)'
_cod_data_source_file hb7452sup1.cif
_cod_data_source_block I
_cod_database_code 2240890
_shelx_space_group_comment
;
The symmetry employed for this shelxl refinement is uniquely defined
by the following loop, which should always be used as a source of
symmetry information in preference to the above space-group names.
They are only intended as comments.
;

loop_
_space_group_symop_operation_xyz
'x, y, z'
'-x, -y, -z'

loop_
_atom_site_type_symbol
_atom_site_label
_atom_site_fract_x
_atom_site_fract_y
_atom_site_fract_z
_atom_site_U_iso_or_equiv
_atom_site_adp_type
_atom_site_calc_flag
_atom_site_occupancy
C C1 0.7187(3) 1.2963(3) 0.03952(6) 0.0277(4) Uani d 1
C C2 0.8819(3) 1.1356(3) 0.06965(6) 0.0314(4) Uani d 1
H H2 0.9763 1.0250 0.0497 0.038 Uiso calc 1
C C3 0.9029(3) 1.1384(3) 0.12290(6) 0.0306(4) Uani d 1
H H3 0.8092 1.2517 0.1421 0.037 Uiso calc 1
C C4 1.0622(4) 0.9777(3) 0.15566(7) 0.0332(4) Uani d 1
H H4A 1.2230 1.0881 0.1778 0.040 Uiso calc 1
H H4B 1.1523 0.8714 0.1309 0.040 Uiso calc 1
C C5 0.8573(3) 0.8076(3) 0.19299(6) 0.0303(4) Uani d 1
H H5A 0.7510 0.9129 0.2148 0.036 Uiso calc 1
H H5B 0.7090 0.6858 0.1706 0.036 Uiso calc 1
C C6 1.0184(3) 0.6615(3) 0.23115(6) 0.0304(4) Uani d 1
H H6A 1.1303 0.5606 0.2094 0.036 Uiso calc 1
H H6B 1.1618 0.7832 0.2545 0.036 Uiso calc 1
C C7 0.8121(4) 0.4855(3) 0.26692(6) 0.0311(4) Uani d 1
H H7A 0.6701 0.3631 0.2435 0.037 Uiso calc 1
H H7B 0.6985 0.5865 0.2882 0.037 Uiso calc 1
C C8 0.9696(4) 0.3400(3) 0.30579(6) 0.0313(4) Uani d 1
H H8A 1.0830 0.2386 0.2846 0.038 Uiso calc 1
H H8B 1.1115 0.4622 0.3293 0.038 Uiso calc 1
C C9 0.7607(4) 0.1648(3) 0.34138(7) 0.0333(4) Uani d 1
H H9A 0.6186 0.0429 0.3178 0.040 Uiso calc 1
H H9B 0.6474 0.2664 0.3626 0.040 Uiso calc 1
C C10 0.9160(4) 0.0181(3) 0.38039(7) 0.0341(4) Uani d 1
H H10A 1.0257 -0.0866 0.3592 0.041 Uiso calc 1
H H10B 1.0612 0.1398 0.4035 0.041 Uiso calc 1
C C11 0.7074(4) -0.1519(4) 0.41657(8) 0.0432(4) Uani d 1
H H11A 0.5556 -0.2675 0.3936 0.052 Uiso calc 1
H H11B 0.6057 -0.0462 0.4393 0.052 Uiso calc 1
C C12 0.8622(5) -0.3083(4) 0.45332(8) 0.0495(5) Uani d 1
H H12A 0.9605 -0.4159 0.4311 0.074 Uiso calc 1
H H12B 0.7169 -0.4145 0.4755 0.074 Uiso calc 1
H H12C 1.0089 -0.1952 0.4770 0.074 Uiso calc 1
O O1 0.5999(3) 1.4499(2) 0.06736(5) 0.0374(3) Uani d 1
H H1 0.5041 1.5251 0.0464 0.056 Uiso calc 1
O O2 0.7029(3) 1.2789(2) -0.01126(4) 0.0363(3) Uani d 1

loop_
_atom_site_aniso_label
_atom_site_aniso_U_11
_atom_site_aniso_U_22
_atom_site_aniso_U_33
_atom_site_aniso_U_12
_atom_site_aniso_U_13
_atom_site_aniso_U_23
C1 0.0262(7) 0.0246(8) 0.0319(8) 0.0035(6) 0.0022(6) 0.0044(6)
C2 0.0306(8) 0.0301(8) 0.0352(9) 0.0100(7) 0.0022(6) 0.0046(6)
C3 0.0274(8) 0.0291(8) 0.0358(9) 0.0071(6) 0.0010(6) 0.0042(6)
C4 0.0309(8) 0.0359(9) 0.0347(9) 0.0110(7) -0.0009(6) 0.0067(7)
C5 0.0300(8) 0.0306(8) 0.0318(8) 0.0104(7) -0.0016(6) 0.0032(6)
C6 0.0294(8) 0.0295(8) 0.0334(8) 0.0095(7) -0.0032(6) 0.0030(6)
C7 0.0311(8) 0.0301(8) 0.0335(8) 0.0102(7) -0.0021(6) 0.0033(6)
C8 0.0311(8) 0.0301(8) 0.0342(8) 0.0098(7) -0.0023(6) 0.0040(7)
C9 0.0327(8) 0.0335(9) 0.0347(9) 0.0096(7) -0.0019(7) 0.0051(7)
C10 0.0351(9) 0.0342(9) 0.0347(9) 0.0109(7) -0.0010(7) 0.0061(7)
C11 0.0415(10) 0.0459(11) 0.0433(10) 0.0103(8) 0.0025(8) 0.0147(8)
C12 0.0554(12) 0.0499(11) 0.0450(11) 0.0127(9) 0.0035(9) 0.0192(9)
O1 0.0442(7) 0.0364(7) 0.0367(6) 0.0193(5) 0.0013(5) 0.0060(5)
O2 0.0453(7) 0.0357(7) 0.0307(6) 0.0143(5) -0.0012(5) 0.0053(5)

loop_
_atom_type_symbol
_atom_type_description
_atom_type_scat_dispersion_real
_atom_type_scat_dispersion_imag
_atom_type_scat_source
C C 0.0181 0.0091 'International Tables Vol C Tables 4.2.6.8 and 6.1.1.4'
H H 0.0000 0.0000 'International Tables Vol C Tables 4.2.6.8 and 6.1.1.4'
O O 0.0492 0.0322 'International Tables Vol C Tables 4.2.6.8 and 6.1.1.4'

loop_
_geom_angle_atom_site_label_1
_geom_angle_atom_site_label_2
_geom_angle_atom_site_label_3
_geom_angle
O2 C1 O1 123.37(14)
O2 C1 C2 119.24(14)
O1 C1 C2 117.38(13)
C3 C2 C1 122.91(15)
C3 C2 H2 118.5
C1 C2 H2 118.5
C2 C3 C4 125.30(15)
C2 C3 H3 117.4
C4 C3 H3 117.4
C3 C4 C5 112.03(13)
C3 C4 H4A 109.2
C5 C4 H4A 109.2
C3 C4 H4B 109.2
C5 C4 H4B 109.2
H4A C4 H4B 107.9
C6 C5 C4 113.32(13)
C6 C5 H5A 108.9
C4 C5 H5A 108.9
C6 C5 H5B 108.9
C4 C5 H5B 108.9
H5A C5 H5B 107.7
C7 C6 C5 113.10(13)
C7 C6 H6A 109.0
C5 C6 H6A 109.0
C7 C6 H6B 109.0
C5 C6 H6B 109.0
H6A C6 H6B 107.8
C6 C7 C8 113.85(13)
C6 C7 H7A 108.8
C8 C7 H7A 108.8
C6 C7 H7B 108.8
C8 C7 H7B 108.8
H7A C7 H7B 107.7
C9 C8 C7 113.34(13)
C9 C8 H8A 108.9
C7 C8 H8A 108.9
C9 C8 H8B 108.9
C7 C8 H8B 108.9
H8A C8 H8B 107.7
C8 C9 C10 113.76(13)
C8 C9 H9A 108.8
C10 C9 H9A 108.8
C8 C9 H9B 108.8
C10 C9 H9B 108.8
H9A C9 H9B 107.7
C11 C10 C9 113.50(14)
C11 C10 H10A 108.9
C9 C10 H10A 108.9
C11 C10 H10B 108.9
C9 C10 H10B 108.9
H10A C10 H10B 107.7
C10 C11 C12 113.18(15)
C10 C11 H11A 108.9
C12 C11 H11A 108.9
C10 C11 H11B 108.9
C12 C11 H11B 108.9
H11A C11 H11B 107.8
C11 C12 H12A 109.5
C11 C12 H12B 109.5
H12A C12 H12B 109.5
C11 C12 H12C 109.5
H12A C12 H12C 109.5
H12B C12 H12C 109.5
C1 O1 H1 109.5

loop_
_geom_bond_atom_site_label_1
_geom_bond_atom_site_label_2
_geom_bond_distance
C1 O2 1.2543(19)
C1 O1 1.2881(19)
C1 C2 1.473(2)
C2 C3 1.316(2)
C2 H2 0.9500
C3 C4 1.496(2)
C3 H3 0.9500
C4 C5 1.527(2)
C4 H4A 0.9900
C4 H4B 0.9900
C5 C6 1.525(2)
C5 H5A 0.9900
C5 H5B 0.9900
C6 C7 1.522(2)
C6 H6A 0.9900
C6 H6B 0.9900
C7 C8 1.524(2)
C7 H7A 0.9900
C7 H7B 0.9900
C8 C9 1.524(2)
C8 H8A 0.9900
C8 H8B 0.9900
C9 C10 1.524(2)
C9 H9A 0.9900
C9 H9B 0.9900
C10 C11 1.518(2)
C10 H10A 0.9900
C10 H10B 0.9900
C11 C12 1.523(2)
C11 H11A 0.9900
C11 H11B 0.9900
C12 H12A 0.9800
C12 H12B 0.9800
C12 H12C 0.9800
O1 H1 0.8400

loop_
_geom_hbond_atom_site_label_D
_geom_hbond_atom_site_label_H
_geom_hbond_atom_site_label_A
_geom_hbond_site_symmetry_A
_geom_hbond_distance_DH
_geom_hbond_distance_HA
_geom_hbond_distance_DA
_geom_hbond_angle_DHA
O1 H1 O2 2_685 0.84 1.80 2.6319(15) 170

loop_
_geom_torsion_atom_site_label_1
_geom_torsion_atom_site_label_2
_geom_torsion_atom_site_label_3
_geom_torsion_atom_site_label_4
_geom_torsion
O2 C1 C2 C3 -178.37(15)
O1 C1 C2 C3 1.9(2)
C1 C2 C3 C4 179.24(14)
C2 C3 C4 C5 -120.08(17)
C3 C4 C5 C6 -174.01(13)
C4 C5 C6 C7 -178.05(13)
C5 C6 C7 C8 -179.36(13)
C6 C7 C8 C9 179.97(13)
C7 C8 C9 C10 179.96(13)
C8 C9 C10 C11 178.76(14)
C9 C10 C11 C12 176.92(15)

_cod_database_fobs_code 2240890
